data_4348893
loop_
_publ_author_name
'Liu, Bo'
'Jiang, Ya-Hui'
'Li, Zhi-Sen'
'Hou, Lei'
'Wang, Yao-Yu'

_publ_section_title
;
 Selective CO2 adsorption in a microporous metal--organic framework with
 suitable pore sizes and open metal sites
;
_journal_issue 6
_journal_name_full 'Inorganic Chemistry Frontiers'
_journal_page_first 550
_journal_paper_doi 10.1039/C5QI00025D
_journal_volume 2
_journal_year 2015
_chemical_formula_moiety 'C92 H42 O43 Zn8, 10(C3 H7 N O), 4(C2 H8 N), 2(H2 O)'
_chemical_formula_sum 'C130 H148 N14 O55 Zn8'
_chemical_formula_weight 3309.58
_space_group_IT_number 14
_space_group_name_Hall '-P 2yn'
_space_group_name_H-M_alt 'P 1 21/n 1'
_symmetry_cell_setting monoclinic
_symmetry_space_group_name_H-M 'P 1 21/n 1'
_atom_sites_solution_hydrogens geom
_atom_sites_solution_primary direct
_atom_sites_solution_secondary difmap
_audit_creation_method SHELXL-97
_audit_update_record
;
2014-11-12 deposited with the CCDC.
2015-04-08 downloaded from the CCDC.
;
_cell_angle_alpha 90.00
_cell_angle_beta 111.943(16)
_cell_angle_gamma 90.00
_cell_formula_units_Z 2
_cell_length_a 14.123(4)
_cell_length_b 33.380(9)
_cell_length_c 16.833(3)
_cell_measurement_reflns_used 8227
_cell_measurement_temperature 293(2)
_cell_measurement_theta_max 26.79
_cell_measurement_theta_min 2.25
_cell_volume 7361(3)
_computing_cell_refinement 'Bruker SMART'
_computing_data_collection 'Bruker SMART'
_computing_data_reduction 'Bruker SAINT'
_computing_molecular_graphics 'Bruker SHELXTL'
_computing_publication_material 'Bruker SHELXTL'
_computing_structure_refinement 'Bruker SHELXTL'
_computing_structure_solution 'Bruker SHELXTL'
_diffrn_ambient_temperature 293(2)
_diffrn_measured_fraction_theta_full 0.994
_diffrn_measured_fraction_theta_max 0.994
_diffrn_measurement_device_type 'CCD area detector'
_diffrn_measurement_method 'phi and omega scans'
_diffrn_radiation_monochromator graphite
_diffrn_radiation_source 'fine-focus sealed tube'
_diffrn_radiation_type MoK\a
_diffrn_radiation_wavelength 0.71073
_diffrn_reflns_av_R_equivalents 0.0440
_diffrn_reflns_av_unetI/netI 0.0567
_diffrn_reflns_limit_h_max 17
_diffrn_reflns_limit_h_min -14
_diffrn_reflns_limit_k_max 40
_diffrn_reflns_limit_k_min -40
_diffrn_reflns_limit_l_max 17
_diffrn_reflns_limit_l_min -20
_diffrn_reflns_number 38297
_diffrn_reflns_theta_full 25.60
_diffrn_reflns_theta_max 25.60
_diffrn_reflns_theta_min 1.22
_exptl_absorpt_coefficient_mu 1.373
_exptl_absorpt_correction_T_max 0.7708
_exptl_absorpt_correction_T_min 0.6097
_exptl_absorpt_correction_type multi-scan
_exptl_absorpt_process_details sadabs
_exptl_crystal_density_diffrn 1.493
_exptl_crystal_density_method 'not measured'
_exptl_crystal_F_000 3412
_exptl_crystal_size_max 0.40
_exptl_crystal_size_mid 0.40
_exptl_crystal_size_min 0.20
_refine_diff_density_max 1.122
_refine_diff_density_min -0.809
_refine_diff_density_rms 0.166
_refine_ls_extinction_method none
_refine_ls_goodness_of_fit_ref 1.122
_refine_ls_hydrogen_treatment mixed
_refine_ls_matrix_type full
_refine_ls_number_parameters 942
_refine_ls_number_reflns 13772
_refine_ls_number_restraints 387
_refine_ls_restrained_S_all 1.145
_refine_ls_R_factor_all 0.0940
_refine_ls_R_factor_gt 0.0684
_refine_ls_shift/su_max 0.003
_refine_ls_shift/su_mean 0.000
_refine_ls_structure_factor_coef Fsqd
_refine_ls_weighting_details 'calc w=1/[\s^2^(Fo^2^)+(0.1695P)^2^+0.0000P] where P=(Fo^2^+2Fc^2^)/3'
_refine_ls_weighting_scheme calc
_refine_ls_wR_factor_gt 0.2208
_refine_ls_wR_factor_ref 0.2493
_reflns_number_gt 10244
_reflns_number_total 13772
_reflns_threshold_expression >2sigma(I)
_cod_data_source_file c5qi00025d2.cif
_cod_data_source_block 1DMF
_cod_depositor_comments
;
The following automatic conversions were performed:

data item '_symmetry_cell_setting' value 'Monoclinic' was changed to
'monoclinic' in accordance with the
/home/saulius/struct/COD-crude-data/automatic-downloads/DataCite-retrospective/RSC/depositions/lib/dictionaries/cif_core.dic
dictionary named 'cif_core.dic' version 2.4.2 last updated on
2011-04-26.

Automatic conversion script
Id: cif_fix_values 6909 2019-04-08 15:41:33Z antanas 
;
_cod_original_sg_symbol_H-M 'P2(1)/n  '
_cod_database_code 4348893

loop_
_symmetry_equiv_pos_as_xyz
'x, y, z'
'-x+1/2, y+1/2, -z+1/2'
'-x, -y, -z'
'x-1/2, -y-1/2, z-1/2'

loop_
_atom_site_label
_atom_site_type_symbol
_atom_site_fract_x
_atom_site_fract_y
_atom_site_fract_z
_atom_site_U_iso_or_equiv
_atom_site_adp_type
_atom_site_occupancy
_atom_site_symmetry_multiplicity
_atom_site_calc_flag
_atom_site_refinement_flags
Zn1 Zn 0.69052(5) 0.941990(18) 0.67795(4) 0.0294(2) Uani 1 1 d .
Zn2 Zn 0.90514(5) 0.912624(18) 0.64925(4) 0.0260(2) Uani 1 1 d .
Zn3 Zn 0.83236(5) 0.635058(18) 0.59789(4) 0.02545(19) Uani 1 1 d .
Zn4 Zn 1.00422(5) 0.71182(2) 0.58505(5) 0.0375(2) Uani 1 1 d .
C1 C 0.1894(4) 0.72205(19) 0.6118(5) 0.0419(16) Uani 1 1 d .
C2 C 0.2971(4) 0.73364(17) 0.6284(4) 0.0316(13) Uani 1 1 d .
C3 C 0.3495(4) 0.71109(18) 0.5912(4) 0.0383(15) Uani 1 1 d .
H3 H 0.3179 0.6889 0.5585 0.046 Uiso 1 1 calc R
C4 C 0.4485(4) 0.72030(19) 0.6009(4) 0.0387(15) Uani 1 1 d .
H4 H 0.4827 0.7048 0.5742 0.046 Uiso 1 1 calc R
C5 C 0.4963(4) 0.75262(17) 0.6503(4) 0.0324(14) Uani 1 1 d .
C6 C 0.4436(4) 0.77458(16) 0.6910(4) 0.0305(13) Uani 1 1 d .
H6 H 0.4767 0.7956 0.7270 0.037 Uiso 1 1 calc R
C7 C 0.3438(4) 0.76605(16) 0.6794(4) 0.0247(11) Uani 1 1 d .
C8 C 0.2918(4) 0.79280(16) 0.7218(4) 0.0264(12) Uani 1 1 d .
C9 C 0.2008(4) 0.81203(16) 0.6743(4) 0.0266(12) Uani 1 1 d .
H9 H 0.1700 0.8069 0.6159 0.032 Uiso 1 1 calc R
C10 C 0.3358(4) 0.80053(16) 0.8081(4) 0.0274(12) Uani 1 1 d .
H10 H 0.3968 0.7880 0.8407 0.033 Uiso 1 1 calc R
C11 C 0.2909(4) 0.82644(16) 0.8469(4) 0.0271(12) Uani 1 1 d .
C12 C 0.3358(4) 0.83251(18) 0.9423(4) 0.0306(13) Uani 1 1 d .
C13 C 0.2013(4) 0.84586(17) 0.7990(4) 0.0287(12) Uani 1 1 d .
H13 H 0.1717 0.8638 0.8252 0.034 Uiso 1 1 calc R
C14 C 0.1555(4) 0.83851(16) 0.7118(4) 0.0280(12) Uani 1 1 d .
C15 C 0.0564(4) 0.85786(17) 0.6603(4) 0.0310(13) Uani 1 1 d .
C16 C 0.6003(4) 0.76487(16) 0.6585(4) 0.0304(13) Uani 1 1 d .
C17 C 0.6258(4) 0.80511(16) 0.6666(4) 0.0316(13) Uani 1 1 d .
H17 H 0.5785 0.8238 0.6696 0.038 Uiso 1 1 calc R
C18 C 0.7206(4) 0.81800(17) 0.6703(4) 0.0313(13) Uani 1 1 d .
C19 C 0.7930(4) 0.79007(16) 0.6695(4) 0.0323(13) Uani 1 1 d .
H19 H 0.8578 0.7982 0.6742 0.039 Uiso 1 1 calc R
C20 C 0.7669(4) 0.74964(16) 0.6617(4) 0.0305(13) Uani 1 1 d .
C21 C 0.6721(4) 0.73778(17) 0.6559(4) 0.0336(14) Uani 1 1 d .
H21 H 0.6557 0.7107 0.6501 0.040 Uiso 1 1 calc R
C22 C 0.7453(4) 0.86153(17) 0.6764(4) 0.0310(13) Uani 1 1 d .
C23 C 0.8433(4) 0.71911(17) 0.6556(4) 0.0306(13) Uani 1 1 d .
C24 C 1.1125(4) 1.01794(16) 0.2503(4) 0.0265(12) Uani 1 1 d .
C25 C 1.0693(4) 0.97908(15) 0.2091(3) 0.0254(11) Uani 1 1 d .
C26 C 1.1282(4) 0.95369(16) 0.1803(3) 0.0260(11) Uani 1 1 d .
H26 H 1.1942 0.9611 0.1869 0.031 Uiso 1 1 calc R
C27 C 1.0895(4) 0.91810(15) 0.1426(4) 0.0242(11) Uani 1 1 d .
C28 C 0.9909(4) 0.90700(16) 0.1339(4) 0.0284(12) Uani 1 1 d .
H28 H 0.9651 0.8824 0.1092 0.034 Uiso 1 1 calc R
C29 C 0.9311(4) 0.93182(16) 0.1611(4) 0.0262(12) Uani 1 1 d .
C30 C 0.9727(4) 0.96804(16) 0.1999(4) 0.0269(12) Uani 1 1 d .
H30 H 0.9340 0.9849 0.2197 0.032 Uiso 1 1 calc R
C31 C 1.1524(4) 0.88989(16) 0.1114(4) 0.0266(12) Uani 1 1 d .
C32 C 0.8257(4) 0.92066(16) 0.1521(4) 0.0257(11) Uani 1 1 d .
C33 C 0.7631(4) 0.89705(17) 0.0840(4) 0.0335(14) Uani 1 1 d .
H33 H 0.7864 0.8889 0.0416 0.040 Uiso 1 1 calc R
C34 C 0.6681(5) 0.88584(19) 0.0794(4) 0.0396(15) Uani 1 1 d .
H34 H 0.6291 0.8687 0.0359 0.047 Uiso 1 1 calc R
C35 C 0.6289(4) 0.89984(18) 0.1392(4) 0.0309(13) Uani 1 1 d .
C36 C 0.6871(4) 0.92460(16) 0.2056(4) 0.0267(12) Uani 1 1 d .
C37 C 0.7861(4) 0.93384(16) 0.2117(4) 0.0260(12) Uani 1 1 d .
H37 H 0.8271 0.9494 0.2574 0.031 Uiso 1 1 calc R
C38 C 0.5280(5) 0.8825(2) 0.1358(4) 0.0410(16) Uani 1 1 d .
C39 C 0.6532(4) 0.94112(16) 0.2726(4) 0.0261(12) Uani 1 1 d .
C40 C 0.7094(4) 0.93469(16) 0.3583(4) 0.0278(12) Uani 1 1 d .
H40 H 0.7679 0.9189 0.3742 0.033 Uiso 1 1 calc R
C41 C 0.6801(4) 0.95131(16) 0.4211(3) 0.0252(11) Uani 1 1 d .
C42 C 0.5961(4) 0.97640(16) 0.3970(4) 0.0287(12) Uani 1 1 d .
H42 H 0.5775 0.9886 0.4387 0.034 Uiso 1 1 calc R
C43 C 0.5395(4) 0.98349(17) 0.3115(4) 0.0288(12) Uani 1 1 d .
C44 C 0.5686(4) 0.96573(17) 0.2507(4) 0.0278(12) Uani 1 1 d .
H44 H 0.5303 0.9704 0.1931 0.033 Uiso 1 1 calc R
C45 C 0.4503(5) 1.0109(2) 0.2848(4) 0.0397(15) Uani 1 1 d .
C46 C 0.7389(5) 0.94231(17) 0.5134(4) 0.0323(13) Uani 1 1 d .
C101 C 1.0131(13) 0.8172(5) 0.8881(11) 0.165(6) Uani 1 1 d DU
H10A H 0.9891 0.7914 0.8975 0.248 Uiso 1 1 d R
H10B H 1.0801 0.8218 0.9302 0.248 Uiso 1 1 d R
H10C H 1.0156 0.8180 0.8319 0.248 Uiso 1 1 d R
C102 C 0.9696(14) 0.8909(5) 0.8924(10) 0.162(5) Uani 1 1 d DU
H10D H 0.9229 0.9066 0.9087 0.243 Uiso 1 1 calc R
H10E H 0.9643 0.8984 0.8358 0.243 Uiso 1 1 calc R
H10F H 1.0380 0.8955 0.9321 0.243 Uiso 1 1 calc R
C103 C 0.8557(12) 0.8340(5) 0.8970(10) 0.151(5) Uani 1 1 d DU
H103 H 0.8432 0.8066 0.8962 0.182 Uiso 1 1 calc R
C201 C 0.9769(13) 0.6061(5) 0.9882(9) 0.153(5) Uani 1 1 d DU
H20A H 1.0445 0.5950 1.0104 0.230 Uiso 1 1 calc R
H20B H 0.9335 0.5910 1.0094 0.230 Uiso 1 1 calc R
H20C H 0.9791 0.6335 1.0063 0.230 Uiso 1 1 calc R
C202 C 0.8530(12) 0.5808(5) 0.8422(12) 0.172(6) Uani 1 1 d DU
H20D H 0.8599 0.5769 0.7881 0.259 Uiso 1 1 calc R
H20E H 0.7902 0.5946 0.8333 0.259 Uiso 1 1 calc R
H20F H 0.8524 0.5552 0.8682 0.259 Uiso 1 1 calc R
C203 C 0.9808(12) 0.6247(5) 0.8538(11) 0.144(5) Uani 1 1 d DU
H203 H 0.9569 0.6219 0.7945 0.173 Uiso 1 1 calc R
C301 C 0.6029(18) 0.6560(7) 0.7974(16) 0.263(9) Uani 1 1 d DU
H30A H 0.5533 0.6439 0.8163 0.394 Uiso 1 1 calc R
H30B H 0.6550 0.6368 0.8012 0.394 Uiso 1 1 calc R
H30C H 0.5702 0.6647 0.7391 0.394 Uiso 1 1 calc R
C302 C 0.7653(14) 0.6961(8) 0.8822(17) 0.269(9) Uani 1 1 d DU
H30D H 0.7796 0.7225 0.8672 0.404 Uiso 1 1 d R
H30E H 0.7906 0.6766 0.8530 0.404 Uiso 1 1 d R
H30F H 0.7980 0.6924 0.9429 0.404 Uiso 1 1 d R
C303 C 0.6031(12) 0.7146(7) 0.8971(15) 0.197(7) Uani 1 1 d DU
H303 H 0.6408 0.7328 0.9386 0.236 Uiso 1 1 calc R
C401 C 0.504(2) 0.5593(9) 0.973(2) 0.310(10) Uani 1 1 d DU
H40A H 0.5141 0.5531 1.0311 0.465 Uiso 1 1 d R
H40B H 0.4798 0.5359 0.9379 0.465 Uiso 1 1 d R
H40C H 0.4538 0.5803 0.9524 0.465 Uiso 1 1 d R
C402 C 0.655(2) 0.5351(8) 0.9723(18) 0.271(10) Uani 1 1 d DU
H40D H 0.7261 0.5413 0.9902 0.406 Uiso 1 1 d R
H40E H 0.6317 0.5226 0.9170 0.406 Uiso 1 1 d R
H40F H 0.6442 0.5173 1.0129 0.406 Uiso 1 1 d R
C403 C 0.6482(18) 0.6043(9) 0.987(2) 0.261(9) Uani 1 1 d DU
H403 H 0.6043 0.6257 0.9819 0.313 Uiso 1 1 calc R
C501 C 0.9268(19) 0.6017(8) 0.2081(18) 0.306(12) Uani 1 1 d DU
H50D H 0.9834 0.6162 0.2479 0.459 Uiso 1 1 d R
H50E H 0.8763 0.6203 0.1736 0.459 Uiso 1 1 d R
H50F H 0.9501 0.5855 0.1719 0.459 Uiso 1 1 d R
C502 C 0.7821(16) 0.5599(7) 0.2125(14) 0.273(10) Uani 1 1 d DU
H50A H 0.7910 0.5314 0.2183 0.409 Uiso 1 1 d R
H50B H 0.7605 0.5671 0.1532 0.409 Uiso 1 1 d R
H50C H 0.7312 0.5682 0.2342 0.409 Uiso 1 1 d R
C503 C 0.9267(17) 0.5755(10) 0.3466(13) 0.303(10) Uani 1 1 d DU
H503 H 0.9946 0.5830 0.3736 0.364 Uiso 1 1 calc R
N101 N 0.9448(11) 0.8486(4) 0.8933(7) 0.143(4) Uani 1 1 d DU
N201 N 0.9380(7) 0.6043(3) 0.8980(6) 0.098(3) Uani 1 1 d DU
N301 N 0.6509(15) 0.6919(6) 0.8539(11) 0.208(6) Uani 1 1 d DU
N401 N 0.5974(19) 0.5717(7) 0.9671(15) 0.235(7) Uani 1 1 d DU
N501 N 0.8819(16) 0.5820(6) 0.2575(12) 0.245(7) Uani 1 1 d DU
O1 O 0.1338(3) 0.70836(15) 0.5389(3) 0.0532(13) Uani 1 1 d .
O2 O 0.1522(3) 0.72641(15) 0.6680(3) 0.0508(12) Uani 1 1 d .
O3 O -0.0025(3) 0.84232(14) 0.5958(3) 0.0487(12) Uani 1 1 d .
O4 O 0.0394(3) 0.89096(12) 0.6902(3) 0.0392(10) Uani 1 1 d .
O5 O 0.2858(3) 0.85259(15) 0.9755(3) 0.0467(12) Uani 1 1 d .
O6 O 0.4210(4) 0.81733(16) 0.9819(3) 0.0542(13) Uani 1 1 d .
O7 O 0.6745(3) 0.88515(13) 0.6699(4) 0.0595(15) Uani 1 1 d .
O8 O 0.8336(3) 0.87144(12) 0.6887(3) 0.0393(10) Uani 1 1 d .
O9 O 0.9213(3) 0.73197(13) 0.6489(4) 0.0535(14) Uani 1 1 d .
O10 O 0.8204(3) 0.68327(12) 0.6586(3) 0.0432(11) Uani 1 1 d .
O11 O 1.0645(3) 1.03688(12) 0.2872(3) 0.0380(10) Uani 1 1 d .
O12 O 1.1950(3) 1.02894(14) 0.2458(3) 0.0470(12) Uani 1 1 d .
O13 O 1.2411(3) 0.90242(11) 0.1217(3) 0.0363(10) Uani 1 1 d .
O14 O 1.1162(3) 0.85787(13) 0.0807(3) 0.0443(11) Uani 1 1 d .
O15 O 0.5291(5) 0.84631(18) 0.1557(4) 0.0679(16) Uani 1 1 d .
O16 O 0.4509(4) 0.90205(19) 0.1114(4) 0.0703(17) Uani 1 1 d .
O17 O 0.3949(5) 1.0134(3) 0.2096(4) 0.105(3) Uani 1 1 d .
O18 O 0.4344(3) 1.02835(14) 0.3447(3) 0.0428(11) Uani 1 1 d .
O19 O 0.7041(4) 0.95534(16) 0.5659(3) 0.0492(12) Uani 1 1 d .
O20 O 0.8195(3) 0.92345(15) 0.5314(3) 0.0443(11) Uani 1 1 d .
O21 O 0.9705(4) 0.76754(14) 0.5200(3) 0.0534(12) Uani 1 1 d .
H21A H 0.9830 0.7657 0.4678 0.064 Uiso 1 1 d R
H21B H 1.0131 0.7880 0.5558 0.064 Uiso 1 1 d R
O22 O 0.6888(13) 0.9176(4) 0.8069(9) 0.101(5) Uani 0.50 1 d P
H22A H 0.6275 0.9266 0.8134 0.121 Uiso 0.50 1 d PR
H22B H 0.6897 0.8889 0.8059 0.121 Uiso 0.50 1 d PR
O101 O 0.7921(10) 0.8589(4) 0.9014(8) 0.173(4) Uani 1 1 d DU
O201 O 1.0552(11) 0.6483(4) 0.8917(9) 0.181(5) Uani 1 1 d DU
O301 O 0.5070(11) 0.7105(4) 0.8799(8) 0.172(4) Uani 1 1 d DU
O401 O 0.7415(16) 0.6170(6) 1.0118(13) 0.272(8) Uani 1 1 d DU
O501 O 0.882(2) 0.5598(10) 0.3958(14) 0.415(14) Uani 1 1 d DU
O1W O 0.6013(9) 0.8305(3) 0.8748(6) 0.152(4) Uani 1 1 d U
N701 N 0.2891(18) 0.9784(7) 1.0208(15) 0.260(9) Uani 1 1 d DU
H70G H 0.2603 0.9683 0.9675 0.313 Uiso 1 1 calc R
H70H H 0.3103 0.9576 1.0573 0.313 Uiso 1 1 calc R
N601 N 0.1761(11) 0.6936(4) 0.8368(9) 0.163(5) Uani 1 1 d DU
H60J H 0.1452 0.6989 0.7805 0.195 Uiso 1 1 calc R
H60K H 0.1362 0.6762 0.8508 0.195 Uiso 1 1 calc R
C601 C 0.2784(14) 0.6728(6) 0.8510(14) 0.198(7) Uani 1 1 d DU
H60G H 0.3227 0.6914 0.8386 0.297 Uiso 1 1 d R
H60H H 0.2685 0.6497 0.8146 0.297 Uiso 1 1 d R
H60I H 0.3087 0.6646 0.9099 0.297 Uiso 1 1 d R
C602 C 0.1810(19) 0.7323(6) 0.8859(16) 0.239(9) Uani 1 1 d DU
H60D H 0.1981 0.7269 0.9456 0.359 Uiso 1 1 d R
H60E H 0.1136 0.7435 0.8620 0.359 Uiso 1 1 d R
H60F H 0.2291 0.7510 0.8791 0.359 Uiso 1 1 d R
C701 C 0.3832(19) 1.0038(9) 1.0262(17) 0.271(10) Uani 1 1 d DU
H70A H 0.3653 1.0310 1.0321 0.407 Uiso 1 1 d R
H70B H 0.3933 1.0008 0.9731 0.407 Uiso 1 1 d R
H70C H 0.4451 0.9970 1.0730 0.407 Uiso 1 1 d R
C702 C 0.211(2) 1.0009(10) 1.0410(19) 0.301(12) Uani 1 1 d DU
H70D H 0.2138 0.9992 1.0988 0.451 Uiso 1 1 d R
H70E H 0.1490 0.9886 1.0031 0.451 Uiso 1 1 d R
H70F H 0.2119 1.0285 1.0254 0.451 Uiso 1 1 d R

loop_
_atom_site_aniso_label
_atom_site_aniso_U_11
_atom_site_aniso_U_22
_atom_site_aniso_U_33
_atom_site_aniso_U_23
_atom_site_aniso_U_13
_atom_site_aniso_U_12
Zn1 0.0160(3) 0.0235(3) 0.0459(4) -0.0108(3) 0.0084(3) 0.0046(2)
Zn2 0.0173(3) 0.0199(3) 0.0353(4) -0.0041(3) 0.0034(3) 0.0059(2)
Zn3 0.0205(3) 0.0213(3) 0.0393(4) 0.0050(3) 0.0167(3) 0.0004(2)
Zn4 0.0176(4) 0.0472(5) 0.0497(5) -0.0118(3) 0.0146(3) -0.0066(3)
C1 0.016(3) 0.034(3) 0.075(5) -0.009(3) 0.016(3) -0.001(2)
C2 0.018(3) 0.031(3) 0.050(4) -0.009(3) 0.017(3) -0.005(2)
C3 0.022(3) 0.031(3) 0.063(4) -0.019(3) 0.018(3) -0.007(2)
C4 0.022(3) 0.037(3) 0.064(4) -0.022(3) 0.025(3) -0.007(2)
C5 0.016(3) 0.025(3) 0.060(4) -0.011(3) 0.020(3) 0.000(2)
C6 0.016(3) 0.023(3) 0.051(4) -0.012(3) 0.011(3) -0.002(2)
C7 0.014(2) 0.025(3) 0.038(3) -0.003(2) 0.014(2) 0.004(2)
C8 0.016(3) 0.025(3) 0.044(3) -0.001(2) 0.018(2) 0.001(2)
C9 0.020(3) 0.031(3) 0.031(3) -0.007(2) 0.012(2) 0.004(2)
C10 0.016(3) 0.027(3) 0.038(3) 0.002(2) 0.009(2) 0.006(2)
C11 0.019(3) 0.031(3) 0.030(3) -0.001(2) 0.008(2) 0.005(2)
C12 0.019(3) 0.038(3) 0.036(3) -0.001(3) 0.011(2) 0.002(2)
C13 0.019(3) 0.032(3) 0.038(3) -0.009(2) 0.015(2) 0.008(2)
C14 0.017(3) 0.027(3) 0.040(3) -0.007(2) 0.012(2) 0.003(2)
C15 0.019(3) 0.033(3) 0.044(3) -0.001(3) 0.016(3) 0.006(2)
C16 0.023(3) 0.026(3) 0.050(4) -0.007(3) 0.023(3) -0.003(2)
C17 0.023(3) 0.024(3) 0.055(4) -0.004(3) 0.023(3) 0.000(2)
C18 0.023(3) 0.026(3) 0.050(4) -0.003(3) 0.020(3) 0.000(2)
C19 0.017(3) 0.030(3) 0.053(4) -0.003(3) 0.016(3) -0.004(2)
C20 0.023(3) 0.021(3) 0.055(4) -0.009(3) 0.023(3) -0.001(2)
C21 0.022(3) 0.022(3) 0.061(4) -0.012(3) 0.021(3) -0.004(2)
C22 0.026(3) 0.029(3) 0.042(3) -0.004(3) 0.017(3) -0.002(2)
C23 0.017(3) 0.031(3) 0.047(4) -0.003(3) 0.016(3) 0.004(2)
C24 0.018(3) 0.025(3) 0.036(3) -0.007(2) 0.010(2) -0.003(2)
C25 0.024(3) 0.023(3) 0.033(3) -0.010(2) 0.015(2) -0.001(2)
C26 0.014(2) 0.033(3) 0.032(3) -0.003(2) 0.010(2) 0.002(2)
C27 0.020(3) 0.023(3) 0.035(3) -0.004(2) 0.016(2) 0.004(2)
C28 0.024(3) 0.026(3) 0.041(3) -0.012(2) 0.018(3) -0.003(2)
C29 0.019(3) 0.027(3) 0.038(3) -0.009(2) 0.015(2) -0.002(2)
C30 0.019(3) 0.026(3) 0.039(3) -0.011(2) 0.015(2) 0.001(2)
C31 0.023(3) 0.026(3) 0.037(3) -0.008(2) 0.017(2) -0.002(2)
C32 0.021(3) 0.024(3) 0.037(3) -0.003(2) 0.016(2) -0.002(2)
C33 0.027(3) 0.035(3) 0.047(4) -0.021(3) 0.023(3) -0.010(2)
C34 0.037(3) 0.042(4) 0.049(4) -0.025(3) 0.027(3) -0.019(3)
C35 0.023(3) 0.037(3) 0.041(3) -0.011(3) 0.021(3) -0.006(2)
C36 0.018(3) 0.024(3) 0.040(3) -0.004(2) 0.013(2) 0.002(2)
C37 0.017(3) 0.029(3) 0.034(3) -0.008(2) 0.011(2) 0.000(2)
C38 0.028(3) 0.059(4) 0.038(3) -0.023(3) 0.015(3) -0.018(3)
C39 0.020(3) 0.030(3) 0.032(3) -0.002(2) 0.014(2) -0.001(2)
C40 0.014(2) 0.032(3) 0.039(3) -0.004(2) 0.012(2) 0.007(2)
C41 0.019(3) 0.029(3) 0.028(3) 0.001(2) 0.009(2) 0.005(2)
C42 0.026(3) 0.028(3) 0.039(3) -0.003(2) 0.020(3) 0.010(2)
C43 0.024(3) 0.034(3) 0.032(3) 0.004(2) 0.015(2) 0.007(2)
C44 0.016(3) 0.040(3) 0.028(3) 0.001(2) 0.010(2) 0.008(2)
C45 0.038(4) 0.049(4) 0.043(4) 0.012(3) 0.028(3) 0.022(3)
C46 0.029(3) 0.031(3) 0.037(3) 0.001(2) 0.013(3) 0.005(2)
C101 0.173(9) 0.170(9) 0.159(10) -0.013(8) 0.070(8) -0.007(7)
C102 0.184(10) 0.165(7) 0.128(9) -0.038(7) 0.049(8) 0.000(7)
C103 0.166(8) 0.183(9) 0.105(8) 0.022(7) 0.051(7) 0.011(6)
C201 0.151(9) 0.174(10) 0.121(6) 0.003(7) 0.036(7) 0.025(8)
C202 0.146(9) 0.164(9) 0.185(9) -0.045(8) 0.036(7) 0.004(7)
C203 0.143(8) 0.148(9) 0.140(8) 0.005(7) 0.052(7) 0.024(6)
C301 0.292(12) 0.257(12) 0.239(12) -0.031(9) 0.099(9) 0.006(9)
C302 0.246(9) 0.294(13) 0.285(13) -0.002(10) 0.119(9) 0.014(9)
C303 0.212(9) 0.179(11) 0.197(11) 0.013(8) 0.073(8) 0.015(8)
C401 0.281(11) 0.330(15) 0.331(15) -0.003(10) 0.127(10) -0.017(8)
C402 0.274(12) 0.257(11) 0.269(14) -0.011(10) 0.088(9) 0.010(9)
C403 0.261(11) 0.261(10) 0.260(13) -0.007(9) 0.096(9) 0.005(8)
C501 0.302(15) 0.299(15) 0.318(14) 0.006(9) 0.117(10) 0.017(9)
C502 0.277(12) 0.260(14) 0.279(13) -0.022(9) 0.101(8) 0.030(9)
C503 0.311(13) 0.295(14) 0.284(11) -0.013(9) 0.087(8) 0.032(10)
N101 0.156(8) 0.186(7) 0.084(6) 0.030(6) 0.040(6) -0.002(6)
N201 0.083(5) 0.108(6) 0.098(5) -0.005(5) 0.026(4) 0.032(4)
N301 0.232(9) 0.209(10) 0.197(9) 0.029(7) 0.097(8) 0.015(8)
N401 0.246(11) 0.246(10) 0.223(11) -0.016(9) 0.100(8) 0.001(7)
N501 0.247(11) 0.227(11) 0.267(10) -0.040(8) 0.102(8) 0.063(8)
O1 0.025(2) 0.052(3) 0.076(4) -0.017(3) 0.012(2) -0.010(2)
O2 0.021(2) 0.058(3) 0.077(3) -0.001(3) 0.023(2) -0.003(2)
O3 0.030(2) 0.052(3) 0.047(3) -0.011(2) -0.005(2) 0.017(2)
O4 0.023(2) 0.033(2) 0.056(3) -0.010(2) 0.009(2) 0.0106(17)
O5 0.034(2) 0.064(3) 0.040(2) -0.012(2) 0.011(2) 0.019(2)
O6 0.044(3) 0.075(4) 0.038(3) 0.006(2) 0.009(2) 0.031(3)
O7 0.027(2) 0.023(2) 0.121(5) 0.001(3) 0.019(3) 0.0016(18)
O8 0.025(2) 0.025(2) 0.067(3) -0.005(2) 0.017(2) -0.0080(17)
O9 0.035(3) 0.035(2) 0.111(4) -0.008(3) 0.049(3) -0.0017(19)
O10 0.034(2) 0.024(2) 0.083(3) -0.005(2) 0.035(2) 0.0022(17)
O11 0.028(2) 0.026(2) 0.065(3) -0.022(2) 0.023(2) -0.0052(17)
O12 0.034(2) 0.056(3) 0.059(3) -0.030(2) 0.026(2) -0.024(2)
O13 0.028(2) 0.026(2) 0.066(3) -0.0109(19) 0.029(2) 0.0000(17)
O14 0.034(2) 0.035(2) 0.067(3) -0.020(2) 0.023(2) 0.0009(19)
O15 0.079(4) 0.069(4) 0.070(4) -0.009(3) 0.044(3) -0.038(3)
O16 0.029(3) 0.091(4) 0.097(5) -0.039(4) 0.031(3) -0.012(3)
O17 0.086(5) 0.173(8) 0.042(3) 0.014(4) 0.009(3) 0.097(5)
O18 0.029(2) 0.047(3) 0.051(3) -0.005(2) 0.013(2) 0.0176(19)
O19 0.050(3) 0.073(3) 0.032(2) 0.001(2) 0.024(2) 0.024(2)
O20 0.039(3) 0.058(3) 0.033(2) 0.005(2) 0.010(2) 0.028(2)
O21 0.052(3) 0.042(3) 0.059(3) -0.005(2) 0.013(3) -0.004(2)
O22 0.154(15) 0.087(10) 0.084(9) 0.039(8) 0.069(10) 0.052(10)
O101 0.176(8) 0.207(9) 0.148(7) 0.033(6) 0.075(7) 0.026(6)
O201 0.177(8) 0.168(8) 0.197(9) -0.001(7) 0.069(7) -0.010(6)
O301 0.215(8) 0.193(9) 0.143(7) -0.011(6) 0.108(7) 0.007(7)
O401 0.271(10) 0.278(12) 0.280(12) 0.001(9) 0.118(9) -0.009(9)
O501 0.432(17) 0.411(18) 0.410(16) 0.026(10) 0.167(11) -0.015(10)
O1W 0.156(7) 0.162(7) 0.119(6) -0.006(6) 0.032(5) -0.009(6)
N701 0.286(12) 0.240(12) 0.259(12) 0.021(9) 0.106(9) 0.005(8)
N601 0.172(8) 0.169(8) 0.153(8) 0.003(7) 0.069(7) -0.019(7)
C601 0.178(10) 0.174(10) 0.211(11) 0.002(8) 0.037(8) -0.004(8)
C602 0.262(13) 0.233(12) 0.245(13) -0.033(8) 0.121(10) -0.002(9)
C701 0.279(12) 0.276(14) 0.261(14) 0.004(10) 0.104(10) 0.000(9)
C702 0.301(13) 0.318(16) 0.304(16) 0.021(10) 0.138(11) -0.001(9)

loop_
_atom_type_symbol
_atom_type_description
_atom_type_scat_dispersion_real
_atom_type_scat_dispersion_imag
_atom_type_scat_source
C C 0.0033 0.0016 'International Tables Vol C Tables 4.2.6.8 and 6.1.1.4'
H H 0.0000 0.0000 'International Tables Vol C Tables 4.2.6.8 and 6.1.1.4'
O O 0.0106 0.0060 'International Tables Vol C Tables 4.2.6.8 and 6.1.1.4'
Zn Zn 0.2839 1.4301 'International Tables Vol C Tables 4.2.6.8 and 6.1.1.4'
N N 0.0061 0.0033 'International Tables Vol C Tables 4.2.6.8 and 6.1.1.4'

loop_
_geom_angle_atom_site_label_1
_geom_angle_atom_site_label_2
_geom_angle_atom_site_label_3
_geom_angle
_geom_angle_site_symmetry_1
_geom_angle_site_symmetry_3
O7 Zn1 O12 126.9(2) . 3_776
O7 Zn1 O18 114.8(2) . 3_676
O12 Zn1 O18 110.7(2) 3_776 3_676
O7 Zn1 O19 101.7(2) . .
O12 Zn1 O19 99.4(2) 3_776 .
O18 Zn1 O19 95.78(19) 3_676 .
O7 Zn1 O22 71.1(4) . .
O12 Zn1 O22 81.5(5) 3_776 .
O18 Zn1 O22 92.1(4) 3_676 .
O19 Zn1 O22 171.2(4) . .
O4 Zn2 O20 126.88(18) 1_655 .
O4 Zn2 O11 98.28(17) 1_655 3_776
O20 Zn2 O11 109.0(2) . 3_776
O4 Zn2 O8 100.41(19) 1_655 .
O20 Zn2 O8 105.9(2) . .
O11 Zn2 O8 116.99(18) 3_776 .
O13 Zn3 O10 103.30(18) 4_576 .
O13 Zn3 O5 111.40(19) 4_576 4_675
O10 Zn3 O5 108.5(2) . 4_675
O13 Zn3 O16 99.6(2) 4_576 4_676
O10 Zn3 O16 132.6(2) . 4_676
O5 Zn3 O16 100.7(2) 4_675 4_676
O6 Zn4 O9 111.7(2) 4_675 .
O6 Zn4 O2 145.9(2) 4_675 1_655
O9 Zn4 O2 101.8(2) . 1_655
O6 Zn4 O21 91.9(2) 4_675 .
O9 Zn4 O21 85.3(2) . .
O2 Zn4 O21 96.7(2) 1_655 .
O6 Zn4 O15 87.9(2) 4_675 4_676
O9 Zn4 O15 90.76(19) . 4_676
O2 Zn4 O15 85.9(2) 1_655 4_676
O21 Zn4 O15 175.7(2) . 4_676
O6 Zn4 O1 88.0(2) 4_675 1_655
O9 Zn4 O1 158.52(18) . 1_655
O2 Zn4 O1 60.12(19) 1_655 1_655
O21 Zn4 O1 85.5(2) . 1_655
O15 Zn4 O1 98.83(19) 4_676 1_655
O6 Zn4 C1 118.0(2) 4_675 1_655
O9 Zn4 C1 130.2(2) . 1_655
O2 Zn4 C1 29.8(2) 1_655 1_655
O21 Zn4 C1 89.5(2) . 1_655
O15 Zn4 C1 94.4(2) 4_676 1_655
O1 Zn4 C1 30.4(2) 1_655 1_655
O2 C1 O1 119.4(5) . .
O2 C1 C2 121.1(6) . .
O1 C1 C2 119.5(6) . .
O2 C1 Zn4 56.4(3) . 1_455
O1 C1 Zn4 63.3(3) . 1_455
C2 C1 Zn4 172.8(4) . 1_455
C3 C2 C7 120.1(5) . .
C3 C2 C1 117.6(5) . .
C7 C2 C1 122.3(5) . .
C2 C3 C4 121.6(5) . .
C2 C3 H3 119.2 . .
C4 C3 H3 119.2 . .
C5 C4 C3 119.5(5) . .
C5 C4 H4 120.3 . .
C3 C4 H4 120.3 . .
C4 C5 C6 118.6(5) . .
C4 C5 C16 121.2(5) . .
C6 C5 C16 120.2(5) . .
C7 C6 C5 121.8(5) . .
C7 C6 H6 119.1 . .
C5 C6 H6 119.1 . .
C6 C7 C2 118.3(5) . .
C6 C7 C8 117.9(5) . .
C2 C7 C8 123.8(5) . .
C10 C8 C9 118.5(5) . .
C10 C8 C7 120.5(5) . .
C9 C8 C7 120.9(5) . .
C14 C9 C8 121.4(5) . .
C14 C9 H9 119.3 . .
C8 C9 H9 119.3 . .
C11 C10 C8 121.0(5) . .
C11 C10 H10 119.5 . .
C8 C10 H10 119.5 . .
C10 C11 C13 120.2(5) . .
C10 C11 C12 120.5(5) . .
C13 C11 C12 119.3(5) . .
O6 C12 O5 125.1(6) . .
O6 C12 C11 117.1(5) . .
O5 C12 C11 117.9(5) . .
C11 C13 C14 119.8(5) . .
C11 C13 H13 120.1 . .
C14 C13 H13 120.1 . .
C9 C14 C13 119.1(5) . .
C9 C14 C15 120.6(5) . .
C13 C14 C15 120.3(5) . .
O3 C15 O4 123.9(5) . .
O3 C15 C14 121.1(5) . .
O4 C15 C14 114.9(5) . .
C21 C16 C17 118.4(5) . .
C21 C16 C5 122.3(5) . .
C17 C16 C5 119.3(5) . .
C16 C17 C18 121.2(5) . .
C16 C17 H17 119.4 . .
C18 C17 H17 119.4 . .
C17 C18 C19 119.6(5) . .
C17 C18 C22 120.2(5) . .
C19 C18 C22 120.2(5) . .
C18 C19 C20 118.9(5) . .
C18 C19 H19 120.6 . .
C20 C19 H19 120.6 . .
C21 C20 C19 120.4(5) . .
C21 C20 C23 120.3(5) . .
C19 C20 C23 119.3(5) . .
C20 C21 C16 121.6(5) . .
C20 C21 H21 119.2 . .
C16 C21 H21 119.2 . .
O8 C22 O7 125.0(5) . .
O8 C22 C18 118.1(5) . .
O7 C22 C18 116.9(5) . .
O9 C23 O10 126.5(5) . .
O9 C23 C20 117.2(5) . .
O10 C23 C20 116.2(5) . .
O11 C24 O12 124.9(5) . .
O11 C24 C25 118.0(5) . .
O12 C24 C25 117.1(5) . .
C30 C25 C26 119.8(5) . .
C30 C25 C24 120.3(4) . .
C26 C25 C24 119.9(5) . .
C27 C26 C25 120.3(5) . .
C27 C26 H26 119.8 . .
C25 C26 H26 119.8 . .
C26 C27 C28 119.5(5) . .
C26 C27 C31 121.2(5) . .
C28 C27 C31 119.3(5) . .
C29 C28 C27 121.1(5) . .
C29 C28 H28 119.4 . .
C27 C28 H28 119.4 . .
C28 C29 C30 118.3(5) . .
C28 C29 C32 122.0(5) . .
C30 C29 C32 119.7(5) . .
C25 C30 C29 121.0(5) . .
C25 C30 H30 119.5 . .
C29 C30 H30 119.5 . .
O14 C31 O13 125.8(5) . .
O14 C31 C27 119.1(5) . .
O13 C31 C27 115.1(4) . .
C37 C32 C33 118.0(5) . .
C37 C32 C29 120.3(5) . .
C33 C32 C29 121.7(5) . .
C34 C33 C32 120.4(5) . .
C34 C33 H33 119.8 . .
C32 C33 H33 119.8 . .
C33 C34 C35 120.8(5) . .
C33 C34 H34 119.6 . .
C35 C34 H34 119.6 . .
C36 C35 C34 120.3(5) . .
C36 C35 C38 121.5(5) . .
C34 C35 C38 117.6(5) . .
C35 C36 C37 117.8(5) . .
C35 C36 C39 124.8(5) . .
C37 C36 C39 117.3(5) . .
C32 C37 C36 122.5(5) . .
C32 C37 H37 118.7 . .
C36 C37 H37 118.7 . .
O16 C38 O15 122.2(6) . .
O16 C38 C35 121.6(7) . .
O15 C38 C35 116.1(6) . .
C40 C39 C44 118.2(5) . .
C40 C39 C36 120.9(5) . .
C44 C39 C36 120.7(5) . .
C39 C40 C41 121.1(5) . .
C39 C40 H40 119.4 . .
C41 C40 H40 119.4 . .
C42 C41 C40 119.0(5) . .
C42 C41 C46 120.7(5) . .
C40 C41 C46 120.3(5) . .
C43 C42 C41 120.6(5) . .
C43 C42 H42 119.7 . .
C41 C42 H42 119.7 . .
C44 C43 C42 119.1(5) . .
C44 C43 C45 119.8(5) . .
C42 C43 C45 121.1(5) . .
C43 C44 C39 121.9(5) . .
C43 C44 H44 119.1 . .
C39 C44 H44 119.1 . .
O17 C45 O18 124.4(6) . .
O17 C45 C43 120.0(6) . .
O18 C45 C43 115.4(6) . .
O20 C46 O19 125.3(6) . .
O20 C46 C41 117.5(5) . .
O19 C46 C41 117.1(5) . .
N101 C101 H10A 110.8 . .
N101 C101 H10B 109.5 . .
H10A C101 H10B 109.5 . .
N101 C101 H10C 108.0 . .
H10A C101 H10C 109.5 . .
H10B C101 H10C 109.5 . .
N101 C102 H10D 109.5 . .
N101 C102 H10E 109.5 . .
H10D C102 H10E 109.5 . .
N101 C102 H10F 109.5 . .
H10D C102 H10F 109.5 . .
H10E C102 H10F 109.5 . .
O101 C103 N101 117.4(16) . .
O101 C103 H103 121.3 . .
N101 C103 H103 121.3 . .
N201 C201 H20A 109.5 . .
N201 C201 H20B 109.5 . .
H20A C201 H20B 109.5 . .
N201 C201 H20C 109.5 . .
H20A C201 H20C 109.5 . .
H20B C201 H20C 109.5 . .
N201 C202 H20D 109.5 . .
N201 C202 H20E 109.5 . .
H20D C202 H20E 109.5 . .
N201 C202 H20F 109.5 . .
H20D C202 H20F 109.5 . .
H20E C202 H20F 109.5 . .
O201 C203 N201 120.2(16) . .
O201 C203 H203 119.9 . .
N201 C203 H203 119.9 . .
N301 C301 H30A 109.5 . .
N301 C301 H30B 109.5 . .
H30A C301 H30B 109.5 . .
N301 C301 H30C 109.5 . .
H30A C301 H30C 109.5 . .
H30B C301 H30C 109.5 . .
N301 C302 H30D 107.9 . .
N301 C302 H30E 109.6 . .
H30D C302 H30E 109.5 . .
N301 C302 H30F 110.9 . .
H30D C302 H30F 109.5 . .
H30E C302 H30F 109.5 . .
O301 C303 N301 120(2) . .
O301 C303 H303 119.9 . .
N301 C303 H303 119.9 . .
N401 C401 H40A 109.8 . .
N401 C401 H40B 108.7 . .
H40A C401 H40B 109.5 . .
N401 C401 H40C 109.9 . .
H40A C401 H40C 109.5 . .
H40B C401 H40C 109.5 . .
N401 C402 H40D 109.6 . .
N401 C402 H40E 109.3 . .
H40D C402 H40E 109.5 . .
N401 C402 H40F 109.5 . .
H40D C402 H40F 109.5 . .
H40E C402 H40F 109.5 . .
N401 C403 O401 140(3) . .
N401 C403 H403 109.9 . .
O401 C403 H403 109.9 . .
N501 C501 H50D 105.6 . .
N501 C501 H50E 105.4 . .
H50D C501 H50E 109.5 . .
N501 C501 H50F 117.2 . .
H50D C501 H50F 109.5 . .
H50E C501 H50F 109.5 . .
N501 C502 H50A 111.6 . .
N501 C502 H50B 105.7 . .
H50A C502 H50B 109.5 . .
N501 C502 H50C 111.0 . .
H50A C502 H50C 109.5 . .
H50B C502 H50C 109.5 . .
O501 C503 N501 126.9(16) . .
O501 C503 H503 116.6 . .
N501 C503 H503 116.6 . .
C103 N101 C101 112.9(14) . .
C103 N101 C102 124.9(15) . .
C101 N101 C102 122.2(15) . .
C203 N201 C201 121.0(14) . .
C203 N201 C202 111.1(13) . .
C201 N201 C202 127.9(15) . .
C303 N301 C302 117.2(14) . .
C303 N301 C301 124(2) . .
C302 N301 C301 116.3(18) . .
C403 N401 C401 133(2) . .
C403 N401 C402 117(3) . .
C401 N401 C402 105(2) . .
C501 N501 C503 126.0(18) . .
C501 N501 C502 118.6(14) . .
C503 N501 C502 114.7(12) . .
C1 O1 Zn4 86.3(4) . 1_455
C1 O2 Zn4 93.8(4) . 1_455
C15 O4 Zn2 119.7(4) . 1_455
C12 O5 Zn3 124.1(4) . 4_576
C12 O6 Zn4 145.0(5) . 4_576
C22 O7 Zn1 123.6(4) . .
C22 O8 Zn2 138.5(4) . .
C23 O9 Zn4 131.7(4) . .
C23 O10 Zn3 134.4(4) . .
C24 O11 Zn2 131.3(4) . 3_776
C24 O12 Zn1 133.0(4) . 3_776
C31 O13 Zn3 117.2(3) . 4_675
C38 O15 Zn4 135.4(5) . 4_575
C38 O16 Zn3 108.2(5) . 4_575
C45 O18 Zn1 120.2(4) . 3_676
C46 O19 Zn1 142.3(4) . .
C46 O20 Zn2 120.9(4) . .
Zn4 O21 H21A 109.5 . .
Zn4 O21 H21B 109.4 . .
H21A O21 H21B 109.5 . .
Zn1 O22 H22A 108.8 . .
Zn1 O22 H22B 109.2 . .
H22A O22 H22B 109.5 . .
C702 N701 C701 114(2) . .
C702 N701 H70G 108.7 . .
C701 N701 H70G 108.7 . .
C702 N701 H70H 108.7 . .
C701 N701 H70H 108.7 . .
H70G N701 H70H 107.6 . .
C602 N601 C601 116.8(17) . .
C602 N601 H60J 108.1 . .
C601 N601 H60J 108.1 . .
C602 N601 H60K 108.1 . .
C601 N601 H60K 108.1 . .
H60J N601 H60K 107.3 . .
N601 C601 H60G 108.8 . .
N601 C601 H60H 111.0 . .
H60G C601 H60H 109.5 . .
N601 C601 H60I 108.6 . .
H60G C601 H60I 109.5 . .
H60H C601 H60I 109.5 . .
N601 C602 H60D 110.6 . .
N601 C602 H60E 105.5 . .
H60D C602 H60E 109.5 . .
N601 C602 H60F 112.2 . .
H60D C602 H60F 109.5 . .
H60E C602 H60F 109.5 . .
N701 C701 H70A 105.6 . .
N701 C701 H70B 108.1 . .
H70A C701 H70B 109.5 . .
N701 C701 H70C 114.6 . .
H70A C701 H70C 109.5 . .
H70B C701 H70C 109.5 . .
N701 C702 H70D 116.8 . .
N701 C702 H70E 101.6 . .
H70D C702 H70E 109.5 . .
N701 C702 H70F 109.6 . .
H70D C702 H70F 109.5 . .
H70E C702 H70F 109.5 . .

loop_
_geom_bond_atom_site_label_1
_geom_bond_atom_site_label_2
_geom_bond_distance
_geom_bond_site_symmetry_2
Zn1 O7 1.909(4) .
Zn1 O12 1.911(4) 3_776
Zn1 O18 1.933(4) 3_676
Zn1 O19 2.016(4) .
Zn1 O22 2.326(12) .
Zn2 O4 1.902(4) 1_655
Zn2 O20 1.933(4) .
Zn2 O11 1.956(4) 3_776
Zn2 O8 1.963(4) .
Zn3 O13 1.942(4) 4_576
Zn3 O10 1.947(4) .
Zn3 O5 1.958(4) 4_675
Zn3 O16 2.026(5) 4_676
Zn4 O6 1.953(4) 4_675
Zn4 O9 1.980(4) .
Zn4 O2 2.091(5) 1_655
Zn4 O21 2.120(5) .
Zn4 O15 2.234(6) 4_676
Zn4 O1 2.243(5) 1_655
Zn4 C1 2.505(6) 1_655
C1 O2 1.249(8) .
C1 O1 1.270(8) .
C1 C2 1.492(8) .
C1 Zn4 2.505(6) 1_455
C2 C3 1.361(8) .
C2 C7 1.386(8) .
C3 C4 1.381(8) .
C3 H3 0.9300 .
C4 C5 1.375(8) .
C4 H4 0.9300 .
C5 C6 1.394(7) .
C5 C16 1.481(7) .
C6 C7 1.378(7) .
C6 H6 0.9300 .
C7 C8 1.496(7) .
C8 C10 1.374(8) .
C8 C9 1.391(8) .
C9 C14 1.375(7) .
C9 H9 0.9300 .
C10 C11 1.373(8) .
C10 H10 0.9300 .
C11 C13 1.382(7) .
C11 C12 1.504(8) .
C12 O6 1.245(7) .
C12 O5 1.247(7) .
C13 C14 1.387(8) .
C13 H13 0.9300 .
C14 C15 1.490(8) .
C15 O3 1.211(7) .
C15 O4 1.274(7) .
C16 C21 1.371(8) .
C16 C17 1.384(8) .
C17 C18 1.385(8) .
C17 H17 0.9300 .
C18 C19 1.387(8) .
C18 C22 1.489(8) .
C19 C20 1.392(7) .
C19 H19 0.9300 .
C20 C21 1.366(8) .
C20 C23 1.515(7) .
C21 H21 0.9300 .
C22 O8 1.230(7) .
C22 O7 1.246(7) .
C23 O9 1.226(7) .
C23 O10 1.245(7) .
C24 O11 1.249(6) .
C24 O12 1.251(7) .
C24 C25 1.490(7) .
C25 C30 1.366(7) .
C25 C26 1.394(7) .
C26 C27 1.361(8) .
C26 H26 0.9300 .
C27 C28 1.394(7) .
C27 C31 1.516(7) .
C28 C29 1.379(7) .
C28 H28 0.9300 .
C29 C30 1.395(7) .
C29 C32 1.487(7) .
C30 H30 0.9300 .
C31 O14 1.214(7) .
C31 O13 1.271(6) .
C32 C37 1.389(7) .
C32 C33 1.400(8) .
C33 C34 1.366(8) .
C33 H33 0.9300 .
C34 C35 1.399(8) .
C34 H34 0.9300 .
C35 C36 1.386(8) .
C35 C38 1.518(8) .
C36 C37 1.398(7) .
C36 C39 1.485(7) .
C37 H37 0.9300 .
C38 O16 1.202(9) .
C38 O15 1.253(9) .
C39 C40 1.379(8) .
C39 C44 1.382(7) .
C40 C41 1.387(8) .
C40 H40 0.9300 .
C41 C42 1.384(7) .
C41 C46 1.493(8) .
C42 C43 1.380(8) .
C42 H42 0.9300 .
C43 C44 1.372(8) .
C43 C45 1.484(8) .
C44 H44 0.9300 .
C45 O17 1.216(8) .
C45 O18 1.257(7) .
C46 O20 1.235(7) .
C46 O19 1.240(7) .
C101 N101 1.448(15) .
C101 H10A 0.9600 .
C101 H10B 0.9600 .
C101 H10C 0.9600 .
C102 N101 1.456(14) .
C102 H10D 0.9600 .
C102 H10E 0.9600 .
C102 H10F 0.9600 .
C103 O101 1.246(9) .
C103 N101 1.373(14) .
C103 H103 0.9300 .
C201 N201 1.411(13) .
C201 H20A 0.9600 .
C201 H20B 0.9600 .
C201 H20C 0.9600 .
C202 N201 1.449(14) .
C202 H20D 0.9600 .
C202 H20E 0.9600 .
C202 H20F 0.9600 .
C203 O201 1.278(9) .
C203 N201 1.309(14) .
C203 H203 0.9300 .
C301 N301 1.523(16) .
C301 H30A 0.9600 .
C301 H30B 0.9600 .
C301 H30C 0.9600 .
C302 N301 1.510(15) .
C302 H30D 0.9599 .
C302 H30E 0.9600 .
C302 H30F 0.9600 .
C303 O301 1.285(10) .
C303 N301 1.386(16) .
C303 H303 0.9300 .
C401 N401 1.425(17) .
C401 H40A 0.9600 .
C401 H40B 0.9600 .
C401 H40C 0.9600 .
C402 N401 1.450(17) .
C402 H40D 0.9600 .
C402 H40E 0.9600 .
C402 H40F 0.9600 .
C403 N401 1.276(17) .
C403 O401 1.295(10) .
C403 H403 0.9300 .
C501 N501 1.385(16) .
C501 H50D 0.9600 .
C501 H50E 0.9600 .
C501 H50F 0.9600 .
C502 N501 1.519(16) .
C502 H50A 0.9599 .
C502 H50B 0.9600 .
C502 H50C 0.9600 .
C503 O501 1.317(10) .
C503 N501 1.410(15) .
C503 H503 0.9300 .
O1 Zn4 2.243(5) 1_455
O2 Zn4 2.091(5) 1_455
O4 Zn2 1.902(4) 1_455
O5 Zn3 1.958(4) 4_576
O6 Zn4 1.953(4) 4_576
O11 Zn2 1.956(4) 3_776
O12 Zn1 1.911(4) 3_776
O13 Zn3 1.942(4) 4_675
O15 Zn4 2.234(6) 4_575
O16 Zn3 2.026(5) 4_575
O18 Zn1 1.933(4) 3_676
O21 H21A 0.9600 .
O21 H21B 0.9599 .
O22 H22A 0.9600 .
O22 H22B 0.9600 .
N701 C702 1.477(17) .
N701 C701 1.551(18) .
N701 H70G 0.9000 .
N701 H70H 0.9000 .
N601 C602 1.520(16) .
N601 C601 1.539(15) .
N601 H60J 0.9000 .
N601 H60K 0.9000 .
C601 H60G 0.9600 .
C601 H60H 0.9601 .
C601 H60I 0.9600 .
C602 H60D 0.9600 .
C602 H60E 0.9600 .
C602 H60F 0.9600 .
C701 H70A 0.9600 .
C701 H70B 0.9600 .
C701 H70C 0.9600 .
C702 H70D 0.9600 .
C702 H70E 0.9600 .
C702 H70F 0.9600 .

loop_
_geom_torsion_atom_site_label_1
_geom_torsion_atom_site_label_2
_geom_torsion_atom_site_label_3
_geom_torsion_atom_site_label_4
_geom_torsion
_geom_torsion_site_symmetry_1
_geom_torsion_site_symmetry_4
O2 C1 C2 C3 145.8(7) . .
O1 C1 C2 C3 -35.8(9) . .
Zn4 C1 C2 C3 -147(4) 1_455 .
O2 C1 C2 C7 -34.2(10) . .
O1 C1 C2 C7 144.2(6) . .
Zn4 C1 C2 C7 33(5) 1_455 .
C7 C2 C3 C4 -1.9(11) . .
C1 C2 C3 C4 178.1(7) . .
C2 C3 C4 C5 1.1(11) . .
C3 C4 C5 C6 1.6(10) . .
C3 C4 C5 C16 -176.6(6) . .
C4 C5 C6 C7 -3.5(10) . .
C16 C5 C6 C7 174.7(6) . .
C5 C6 C7 C2 2.6(9) . .
C5 C6 C7 C8 -176.5(6) . .
C3 C2 C7 C6 0.1(9) . .
C1 C2 C7 C6 -179.9(6) . .
C3 C2 C7 C8 179.2(6) . .
C1 C2 C7 C8 -0.8(10) . .
C6 C7 C8 C10 -52.8(8) . .
C2 C7 C8 C10 128.1(6) . .
C6 C7 C8 C9 123.8(6) . .
C2 C7 C8 C9 -55.3(8) . .
C10 C8 C9 C14 0.5(8) . .
C7 C8 C9 C14 -176.1(5) . .
C9 C8 C10 C11 0.4(8) . .
C7 C8 C10 C11 177.0(5) . .
C8 C10 C11 C13 -1.3(9) . .
C8 C10 C11 C12 175.8(5) . .
C10 C11 C12 O6 9.1(9) . .
C13 C11 C12 O6 -173.8(6) . .
C10 C11 C12 O5 -171.7(6) . .
C13 C11 C12 O5 5.4(8) . .
C10 C11 C13 C14 1.3(9) . .
C12 C11 C13 C14 -175.8(5) . .
C8 C9 C14 C13 -0.5(9) . .
C8 C9 C14 C15 -178.1(5) . .
C11 C13 C14 C9 -0.4(9) . .
C11 C13 C14 C15 177.2(5) . .
C9 C14 C15 O3 24.9(9) . .
C13 C14 C15 O3 -152.7(6) . .
C9 C14 C15 O4 -156.0(6) . .
C13 C14 C15 O4 26.4(8) . .
C4 C5 C16 C21 -32.2(10) . .
C6 C5 C16 C21 149.7(6) . .
C4 C5 C16 C17 146.0(7) . .
C6 C5 C16 C17 -32.2(9) . .
C21 C16 C17 C18 1.4(10) . .
C5 C16 C17 C18 -176.9(6) . .
C16 C17 C18 C19 -2.8(10) . .
C16 C17 C18 C22 178.2(6) . .
C17 C18 C19 C20 2.5(10) . .
C22 C18 C19 C20 -178.5(6) . .
C18 C19 C20 C21 -0.8(10) . .
C18 C19 C20 C23 176.5(6) . .
C19 C20 C21 C16 -0.7(10) . .
C23 C20 C21 C16 -177.9(6) . .
C17 C16 C21 C20 0.4(10) . .
C5 C16 C21 C20 178.6(6) . .
C17 C18 C22 O8 172.4(6) . .
C19 C18 C22 O8 -6.6(9) . .
C17 C18 C22 O7 -6.5(9) . .
C19 C18 C22 O7 174.5(6) . .
C21 C20 C23 O9 169.8(6) . .
C19 C20 C23 O9 -7.5(9) . .
C21 C20 C23 O10 -10.6(9) . .
C19 C20 C23 O10 172.1(6) . .
O11 C24 C25 C30 10.6(8) . .
O12 C24 C25 C30 -170.0(6) . .
O11 C24 C25 C26 -168.9(5) . .
O12 C24 C25 C26 10.5(8) . .
C30 C25 C26 C27 0.5(9) . .
C24 C25 C26 C27 180.0(5) . .
C25 C26 C27 C28 -0.8(8) . .
C25 C26 C27 C31 -179.5(5) . .
C26 C27 C28 C29 1.4(9) . .
C31 C27 C28 C29 -179.8(5) . .
C27 C28 C29 C30 -1.6(9) . .
C27 C28 C29 C32 179.7(5) . .
C26 C25 C30 C29 -0.7(9) . .
C24 C25 C30 C29 179.8(5) . .
C28 C29 C30 C25 1.3(9) . .
C32 C29 C30 C25 180.0(5) . .
C26 C27 C31 O14 177.6(6) . .
C28 C27 C31 O14 -1.2(9) . .
C26 C27 C31 O13 -1.4(8) . .
C28 C27 C31 O13 179.9(5) . .
C28 C29 C32 C37 148.6(6) . .
C30 C29 C32 C37 -30.0(8) . .
C28 C29 C32 C33 -31.8(9) . .
C30 C29 C32 C33 149.6(6) . .
C37 C32 C33 C34 -3.2(9) . .
C29 C32 C33 C34 177.2(6) . .
C32 C33 C34 C35 4.2(10) . .
C33 C34 C35 C36 -1.6(10) . .
C33 C34 C35 C38 -173.4(7) . .
C34 C35 C36 C37 -1.9(9) . .
C38 C35 C36 C37 169.6(6) . .
C34 C35 C36 C39 -179.9(6) . .
C38 C35 C36 C39 -8.5(10) . .
C33 C32 C37 C36 -0.4(9) . .
C29 C32 C37 C36 179.2(5) . .
C35 C36 C37 C32 2.9(9) . .
C39 C36 C37 C32 -178.9(5) . .
C36 C35 C38 O16 79.4(9) . .
C34 C35 C38 O16 -108.9(8) . .
C36 C35 C38 O15 -104.0(7) . .
C34 C35 C38 O15 67.7(8) . .
C35 C36 C39 C40 124.0(7) . .
C37 C36 C39 C40 -54.1(8) . .
C35 C36 C39 C44 -60.8(8) . .
C37 C36 C39 C44 121.2(6) . .
C44 C39 C40 C41 2.1(8) . .
C36 C39 C40 C41 177.5(5) . .
C39 C40 C41 C42 -3.3(8) . .
C39 C40 C41 C46 176.9(5) . .
C40 C41 C42 C43 2.7(9) . .
C46 C41 C42 C43 -177.6(5) . .
C41 C42 C43 C44 -0.8(9) . .
C41 C42 C43 C45 -178.9(6) . .
C42 C43 C44 C39 -0.4(9) . .
C45 C43 C44 C39 177.7(6) . .
C40 C39 C44 C43 -0.3(9) . .
C36 C39 C44 C43 -175.7(5) . .
C44 C43 C45 O17 10.0(11) . .
C42 C43 C45 O17 -172.0(8) . .
C44 C43 C45 O18 -174.3(6) . .
C42 C43 C45 O18 3.8(9) . .
C42 C41 C46 O20 -172.1(6) . .
C40 C41 C46 O20 7.7(8) . .
C42 C41 C46 O19 6.1(8) . .
C40 C41 C46 O19 -174.1(6) . .
O101 C103 N101 C101 -179.9(14) . .
O101 C103 N101 C102 -1(2) . .
O201 C203 N201 C201 -4(2) . .
O201 C203 N201 C202 177.7(16) . .
O301 C303 N301 C302 -175(2) . .
O301 C303 N301 C301 -12(4) . .
O401 C403 N401 C401 151(4) . .
O401 C403 N401 C402 1(7) . .
O501 C503 N501 C501 174(4) . .
O501 C503 N501 C502 -15(5) . .
O2 C1 O1 Zn4 6.0(6) . 1_455
C2 C1 O1 Zn4 -172.4(5) . 1_455
O1 C1 O2 Zn4 -6.4(7) . 1_455
C2 C1 O2 Zn4 172.0(5) . 1_455
O3 C15 O4 Zn2 14.4(9) . 1_455
C14 C15 O4 Zn2 -164.6(4) . 1_455
O6 C12 O5 Zn3 0.7(9) . 4_576
C11 C12 O5 Zn3 -178.5(4) . 4_576
O5 C12 O6 Zn4 42.3(12) . 4_576
C11 C12 O6 Zn4 -138.5(6) . 4_576
O8 C22 O7 Zn1 0.1(10) . .
C18 C22 O7 Zn1 178.9(4) . .
O12 Zn1 O7 C22 -38.8(7) 3_776 .
O18 Zn1 O7 C22 174.7(5) 3_676 .
O19 Zn1 O7 C22 72.6(6) . .
O22 Zn1 O7 C22 -102.0(7) . .
O7 C22 O8 Zn2 -41.7(10) . .
C18 C22 O8 Zn2 139.5(5) . .
O4 Zn2 O8 C22 -166.5(6) 1_655 .
O20 Zn2 O8 C22 -33.1(6) . .
O11 Zn2 O8 C22 88.6(6) 3_776 .
O10 C23 O9 Zn4 35.8(11) . .
C20 C23 O9 Zn4 -144.6(5) . .
O6 Zn4 O9 C23 29.9(7) 4_675 .
O2 Zn4 O9 C23 -144.0(6) 1_655 .
O21 Zn4 O9 C23 120.1(6) . .
O15 Zn4 O9 C23 -58.1(6) 4_676 .
O1 Zn4 O9 C23 -175.0(6) 1_655 .
C1 Zn4 O9 C23 -154.5(6) 1_655 .
O9 C23 O10 Zn3 -41.2(11) . .
C20 C23 O10 Zn3 139.3(5) . .
O13 Zn3 O10 C23 -163.8(6) 4_576 .
O5 Zn3 O10 C23 -45.5(6) 4_675 .
O16 Zn3 O10 C23 79.4(7) 4_676 .
O12 C24 O11 Zn2 -1.1(10) . 3_776
C25 C24 O11 Zn2 178.3(4) . 3_776
O11 C24 O12 Zn1 33.3(10) . 3_776
C25 C24 O12 Zn1 -146.1(5) . 3_776
O14 C31 O13 Zn3 -7.1(8) . 4_675
C27 C31 O13 Zn3 171.8(4) . 4_675
O16 C38 O15 Zn4 86.9(9) . 4_575
C35 C38 O15 Zn4 -89.6(8) . 4_575
O15 C38 O16 Zn3 -6.0(8) . 4_575
C35 C38 O16 Zn3 170.3(4) . 4_575
O17 C45 O18 Zn1 5.6(11) . 3_676
C43 C45 O18 Zn1 -170.0(4) . 3_676
O20 C46 O19 Zn1 -36.8(11) . .
C41 C46 O19 Zn1 145.2(6) . .
O7 Zn1 O19 C46 -34.8(8) . .
O12 Zn1 O19 C46 96.2(8) 3_776 .
O18 Zn1 O19 C46 -151.6(7) 3_676 .
O22 Zn1 O19 C46 1(3) . .
O19 C46 O20 Zn2 -1.2(9) . .
C41 C46 O20 Zn2 176.7(4) . .
O4 Zn2 O20 C46 -170.5(5) 1_655 .
O11 Zn2 O20 C46 -53.9(5) 3_776 .
O8 Zn2 O20 C46 72.8(5) . .
